data_4085503
loop_
_publ_author_name
'Tanahashi, Hiromasa'
'Tsurugi, Hayato'
'Mashima, Kazushi'

_publ_section_title
;
 Synthesis of Alkyl and Alkylidene Complexes of Tungsten Bearing Imido and
 Redox-Active \a-Diimine oro-Iminoquinone Ligands and Their Application as
 Catalysts for Ring-Opening Metathesis Polymerization of Norbornene
;
_journal_issue 4
_journal_name_full Organometallics
_journal_page_first 731
_journal_paper_doi 10.1021/om501010n
_journal_volume 34
_journal_year 2015
_chemical_formula_moiety 'C53 H70 N3 P W'
_chemical_formula_sum 'C53 H70 N3 P W'
_chemical_formula_weight 963.94
_chemical_name_common 6
_chemical_name_systematic
; 
 ? 
;
_space_group_IT_number 14
_symmetry_cell_setting monoclinic
_symmetry_Int_Tables_number 14
_symmetry_space_group_name_Hall '-P 2yn'
_symmetry_space_group_name_H-M 'P 1 21/n 1'
_atom_sites_solution_hydrogens geom
_atom_sites_solution_primary direct
_atom_sites_solution_secondary difmap
_audit_creation_method SHELXL-97
_cell_angle_alpha 90.00
_cell_angle_beta 93.881(4)
_cell_angle_gamma 90.00
_cell_formula_units_Z 4
_cell_length_a 12.372(4)
_cell_length_b 12.360(4)
_cell_length_c 35.044(11)
_cell_measurement_reflns_used 10115
_cell_measurement_temperature 113(2)
_cell_measurement_theta_max 27.49
_cell_measurement_theta_min 3.22
_cell_volume 5347(3)
_computing_cell_refinement CrystalClear
_computing_data_collection 'CrystalClear (Rigaku Inc., 2007)'
_computing_data_reduction CrystalClear
_computing_molecular_graphics 'CrystalStructure 4.0'
_computing_publication_material 'CrystalStructure 4.0 (Rigaku, 2010)'
_computing_structure_refinement 'SHELXL-97 (Sheldrick, 1997)'
_computing_structure_solution 'SHELXS-97 (Sheldrick, 1990)'
_diffrn_ambient_temperature 113(2)
_diffrn_detector_area_resol_mean 7.314
_diffrn_measured_fraction_theta_full 0.993
_diffrn_measured_fraction_theta_max 0.993
_diffrn_measurement_device_type 'Rigaku Mercury70'
_diffrn_measurement_method \w
_diffrn_radiation_monochromator graphite
_diffrn_radiation_source 'fine-focus sealed tube'
_diffrn_radiation_type MoK\a
_diffrn_radiation_wavelength 0.71075
_diffrn_reflns_av_R_equivalents 0.0777
_diffrn_reflns_av_sigmaI/netI 0.0794
_diffrn_reflns_limit_h_max 16
_diffrn_reflns_limit_h_min -15
_diffrn_reflns_limit_k_max 16
_diffrn_reflns_limit_k_min -16
_diffrn_reflns_limit_l_max 45
_diffrn_reflns_limit_l_min -45
_diffrn_reflns_number 49948
_diffrn_reflns_theta_full 27.56
_diffrn_reflns_theta_max 27.56
_diffrn_reflns_theta_min 3.22
_diffrn_standards_number 0
_exptl_absorpt_coefficient_mu 2.223
_exptl_absorpt_correction_T_max 0.8422
_exptl_absorpt_correction_T_min 0.6903
_exptl_absorpt_correction_type multi-scan
_exptl_absorpt_process_details 'REQAB (Rigaku, 1998)'
_exptl_crystal_colour green
_exptl_crystal_density_diffrn 1.197
_exptl_crystal_density_method 'not measured'
_exptl_crystal_description block
_exptl_crystal_F_000 1992
_exptl_crystal_size_max 0.18
_exptl_crystal_size_mid 0.11
_exptl_crystal_size_min 0.08
_refine_diff_density_max 4.403
_refine_diff_density_min -2.557
_refine_diff_density_rms 0.198
_refine_ls_extinction_method none
_refine_ls_goodness_of_fit_ref 1.198
_refine_ls_hydrogen_treatment mixed
_refine_ls_matrix_type full
_refine_ls_number_parameters 523
_refine_ls_number_reflns 12241
_refine_ls_number_restraints 0
_refine_ls_restrained_S_all 1.198
_refine_ls_R_factor_all 0.1049
_refine_ls_R_factor_gt 0.0877
_refine_ls_shift/su_max 0.000
_refine_ls_shift/su_mean 0.000
_refine_ls_structure_factor_coef Fsqd
_refine_ls_weighting_details 'calc w=1/[\s^2^(Fo^2^)+(0.0910P)^2^+26.2590P] where P=(Fo^2^+2Fc^2^)/3'
_refine_ls_weighting_scheme calc
_refine_ls_wR_factor_gt 0.2145
_refine_ls_wR_factor_ref 0.2304
_reflns_number_gt 9995
_reflns_number_total 12241
_reflns_threshold_expression >2sigma(I)
_cod_data_source_file om501010n_si_001.cif
_cod_data_source_block 6
_cod_depositor_comments 'Adding full bibliography for 4085499--4085505.cif.'
_cod_database_code 4085503

loop_
_symmetry_equiv_pos_as_xyz
'x, y, z'
'-x+1/2, y+1/2, -z+1/2'
'-x, -y, -z'
'x-1/2, -y-1/2, z-1/2'

loop_
_atom_site_label
_atom_site_type_symbol
_atom_site_fract_x
_atom_site_fract_y
_atom_site_fract_z
_atom_site_U_iso_or_equiv
_atom_site_adp_type
_atom_site_occupancy
_atom_site_symmetry_multiplicity
_atom_site_calc_flag
_atom_site_refinement_flags
W1 W 0.01821(3) 0.21301(2) 0.157579(9) 0.03114(13) Uani 1 1 d .
P1 P 0.07509(18) 0.39238(17) 0.18745(6) 0.0351(5) Uani 1 1 d .
N1 N -0.0185(5) 0.0513(6) 0.14647(19) 0.0325(14) Uani 1 1 d .
N2 N 0.0868(5) 0.1324(5) 0.2061(2) 0.0348(15) Uani 1 1 d .
N3 N 0.0453(6) 0.2623(6) 0.1113(2) 0.0396(16) Uani 1 1 d .
C1 C 0.0138(8) -0.0208(6) 0.1756(3) 0.042(2) Uani 1 1 d .
H1 H -0.0012 -0.0961 0.1738 0.050 Uiso 1 1 calc R
C2 C 0.0669(7) 0.0224(6) 0.2063(3) 0.039(2) Uani 1 1 d .
H2 H 0.0904 -0.0211 0.2276 0.047 Uiso 1 1 calc R
C3 C -0.0674(7) 0.0055(7) 0.1124(2) 0.0375(18) Uani 1 1 d .
C4 C -0.1792(7) -0.0063(6) 0.1080(3) 0.0376(19) Uani 1 1 d .
C5 C -0.2268(8) -0.0588(7) 0.0757(3) 0.046(2) Uani 1 1 d .
H5 H -0.3033 -0.0668 0.0725 0.056 Uiso 1 1 calc R
C6 C -0.1612(9) -0.0990(7) 0.0486(3) 0.050(2) Uani 1 1 d .
H6 H -0.1930 -0.1370 0.0271 0.060 Uiso 1 1 calc R
C7 C -0.0527(9) -0.0850(7) 0.0521(3) 0.047(2) Uani 1 1 d .
H7 H -0.0095 -0.1102 0.0325 0.056 Uiso 1 1 calc R
C8 C -0.0037(8) -0.0338(7) 0.0843(3) 0.042(2) Uani 1 1 d .
C9 C -0.2527(7) 0.0352(7) 0.1381(3) 0.042(2) Uani 1 1 d .
H9 H -0.2064 0.0791 0.1567 0.051 Uiso 1 1 calc R
C10 C -0.3436(9) 0.1098(10) 0.1216(4) 0.063(3) Uani 1 1 d .
H10A H -0.3895 0.0703 0.1024 0.075 Uiso 1 1 calc R
H10B H -0.3117 0.1728 0.1096 0.075 Uiso 1 1 calc R
H10C H -0.3875 0.1340 0.1422 0.075 Uiso 1 1 calc R
C11 C -0.2981(11) -0.0597(10) 0.1605(3) 0.069(3) Uani 1 1 d .
H11A H -0.2381 -0.1006 0.1732 0.082 Uiso 1 1 calc R
H11B H -0.3404 -0.1074 0.1429 0.082 Uiso 1 1 calc R
H11C H -0.3447 -0.0316 0.1798 0.082 Uiso 1 1 calc R
C12 C 0.1195(8) -0.0230(8) 0.0874(3) 0.046(2) Uani 1 1 d .
H12 H 0.1404 0.0320 0.1075 0.055 Uiso 1 1 calc R
C13 C 0.1611(10) 0.0149(9) 0.0493(3) 0.064(3) Uani 1 1 d .
H13A H 0.1426 -0.0391 0.0294 0.077 Uiso 1 1 calc R
H13B H 0.2399 0.0239 0.0522 0.077 Uiso 1 1 calc R
H13C H 0.1272 0.0842 0.0419 0.077 Uiso 1 1 calc R
C14 C 0.1730(9) -0.1300(9) 0.0987(3) 0.060(3) Uani 1 1 d .
H14A H 0.1528 -0.1847 0.0793 0.072 Uiso 1 1 calc R
H14B H 0.1489 -0.1532 0.1235 0.072 Uiso 1 1 calc R
H14C H 0.2519 -0.1209 0.1007 0.072 Uiso 1 1 calc R
C15 C 0.1660(7) 0.1665(6) 0.2354(3) 0.0355(18) Uani 1 1 d .
C16 C 0.2737(7) 0.1794(7) 0.2268(3) 0.042(2) Uani 1 1 d .
C17 C 0.3509(8) 0.2111(7) 0.2568(3) 0.046(2) Uani 1 1 d .
H17 H 0.4243 0.2198 0.2511 0.055 Uiso 1 1 calc R
C18 C 0.3235(8) 0.2296(7) 0.2935(3) 0.046(2) Uani 1 1 d .
H18 H 0.3764 0.2507 0.3129 0.056 Uiso 1 1 calc R
C19 C 0.2180(8) 0.2165(6) 0.3010(3) 0.044(2) Uani 1 1 d .
H19 H 0.1977 0.2315 0.3261 0.053 Uiso 1 1 calc R
C20 C 0.1387(8) 0.1825(7) 0.2740(3) 0.042(2) Uani 1 1 d .
C21 C 0.3099(8) 0.1593(8) 0.1868(3) 0.046(2) Uani 1 1 d .
H21 H 0.2534 0.1918 0.1686 0.055 Uiso 1 1 calc R
C22 C 0.4177(8) 0.2154(8) 0.1795(4) 0.055(3) Uani 1 1 d .
H22A H 0.4322 0.2075 0.1525 0.066 Uiso 1 1 calc R
H22B H 0.4766 0.1821 0.1955 0.066 Uiso 1 1 calc R
H22C H 0.4128 0.2924 0.1858 0.066 Uiso 1 1 calc R
C23 C 0.3175(9) 0.0426(8) 0.1766(3) 0.056(3) Uani 1 1 d .
H23A H 0.2465 0.0083 0.1782 0.067 Uiso 1 1 calc R
H23B H 0.3706 0.0068 0.1944 0.067 Uiso 1 1 calc R
H23C H 0.3404 0.0359 0.1505 0.067 Uiso 1 1 calc R
C24 C 0.0248(8) 0.1602(8) 0.2866(3) 0.044(2) Uani 1 1 d .
H24 H -0.0249 0.1569 0.2629 0.053 Uiso 1 1 calc R
C25 C 0.0195(8) 0.0521(8) 0.3059(4) 0.061(3) Uani 1 1 d .
H25A H -0.0558 0.0358 0.3108 0.073 Uiso 1 1 calc R
H25B H 0.0636 0.0539 0.3302 0.073 Uiso 1 1 calc R
H25C H 0.0473 -0.0039 0.2894 0.073 Uiso 1 1 calc R
C26 C -0.0195(10) 0.2451(9) 0.3123(3) 0.059(3) Uani 1 1 d .
H26A H 0.0243 0.2468 0.3367 0.070 Uiso 1 1 calc R
H26B H -0.0947 0.2274 0.3170 0.070 Uiso 1 1 calc R
H26C H -0.0169 0.3160 0.2999 0.070 Uiso 1 1 calc R
C27 C 0.0608(8) 0.2985(6) 0.0747(2) 0.0373(19) Uani 1 1 d .
C28 C 0.1665(9) 0.3264(8) 0.0644(3) 0.048(2) Uani 1 1 d .
C29 C 0.1750(10) 0.3617(8) 0.0257(3) 0.056(3) Uani 1 1 d .
H29 H 0.2442 0.3812 0.0176 0.067 Uiso 1 1 calc R
C30 C 0.0860(12) 0.3683(10) -0.0002(4) 0.071(3) Uani 1 1 d .
H30 H 0.0940 0.3924 -0.0256 0.085 Uiso 1 1 calc R
C31 C -0.0139(10) 0.3398(9) 0.0111(3) 0.059(3) Uani 1 1 d .
H31 H -0.0744 0.3430 -0.0071 0.071 Uiso 1 1 calc R
C32 C -0.0302(8) 0.3065(7) 0.0480(3) 0.043(2) Uani 1 1 d .
C33 C 0.2669(10) 0.3188(9) 0.0903(3) 0.057(3) Uani 1 1 d .
H33 H 0.2446 0.3030 0.1167 0.069 Uiso 1 1 calc R
C34 C 0.3431(11) 0.2266(11) 0.0790(4) 0.074(4) Uani 1 1 d .
H34A H 0.3656 0.2396 0.0531 0.089 Uiso 1 1 calc R
H34B H 0.3047 0.1573 0.0796 0.089 Uiso 1 1 calc R
H34C H 0.4071 0.2245 0.0970 0.089 Uiso 1 1 calc R
C35 C 0.3330(11) 0.4239(10) 0.0922(4) 0.074(4) Uani 1 1 d .
H35A H 0.2882 0.4830 0.1011 0.089 Uiso 1 1 calc R
H35B H 0.3560 0.4413 0.0667 0.089 Uiso 1 1 calc R
H35C H 0.3969 0.4147 0.1100 0.089 Uiso 1 1 calc R
C36 C -0.1409(9) 0.2812(7) 0.0598(3) 0.044(2) Uani 1 1 d .
H36 H -0.1331 0.2384 0.0841 0.052 Uiso 1 1 calc R
C37 C -0.2058(11) 0.2126(10) 0.0295(4) 0.068(3) Uani 1 1 d .
H37A H -0.1670 0.1449 0.0253 0.082 Uiso 1 1 calc R
H37B H -0.2143 0.2530 0.0054 0.082 Uiso 1 1 calc R
H37C H -0.2774 0.1962 0.0384 0.082 Uiso 1 1 calc R
C38 C -0.2012(10) 0.3860(9) 0.0679(4) 0.063(3) Uani 1 1 d .
H38A H -0.2078 0.4303 0.0447 0.075 Uiso 1 1 calc R
H38B H -0.1608 0.4262 0.0883 0.075 Uiso 1 1 calc R
H38C H -0.2736 0.3686 0.0759 0.075 Uiso 1 1 calc R
C39 C -0.1261(7) 0.2746(6) 0.1661(3) 0.0346(18) Uani 1 1 d .
H39 H -0.1531 0.3229 0.1466 0.042 Uiso 1 1 calc R
C40 C -0.1986(6) 0.2590(7) 0.1970(2) 0.0347(17) Uani 1 1 d .
C41 C -0.2739(7) 0.3400(7) 0.2045(3) 0.0398(19) Uani 1 1 d .
H41 H -0.2812 0.4016 0.1883 0.048 Uiso 1 1 calc R
C42 C -0.3376(7) 0.3309(9) 0.2353(3) 0.050(2) Uani 1 1 d .
H42 H -0.3850 0.3883 0.2410 0.060 Uiso 1 1 calc R
C43 C -0.3331(8) 0.2400(10) 0.2578(3) 0.053(2) Uani 1 1 d .
H43 H -0.3781 0.2340 0.2786 0.064 Uiso 1 1 calc R
C44 C -0.2624(7) 0.1567(8) 0.2501(3) 0.043(2) Uani 1 1 d .
H44 H -0.2603 0.0928 0.2651 0.052 Uiso 1 1 calc R
C45 C -0.1962(7) 0.1671(7) 0.2208(2) 0.0370(18) Uani 1 1 d .
H45 H -0.1467 0.1105 0.2164 0.044 Uiso 1 1 calc R
C46 C 0.0286(8) 0.4183(7) 0.2343(2) 0.040(2) Uani 1 1 d .
H46A H 0.0382 0.4951 0.2405 0.049 Uiso 1 1 calc R
H46B H 0.0705 0.3744 0.2533 0.049 Uiso 1 1 calc R
H46C H -0.0483 0.3993 0.2345 0.049 Uiso 1 1 calc R
C47 C 0.2162(7) 0.4329(7) 0.1941(3) 0.044(2) Uani 1 1 d .
H47A H 0.2530 0.3886 0.2142 0.053 Uiso 1 1 calc R
H47B H 0.2205 0.5093 0.2015 0.053 Uiso 1 1 calc R
H47C H 0.2513 0.4227 0.1701 0.053 Uiso 1 1 calc R
C48 C 0.0160(7) 0.5026(7) 0.1578(2) 0.039(2) Uani 1 1 d .
C49 C 0.0607(9) 0.5342(7) 0.1252(3) 0.049(2) Uani 1 1 d .
H49 H 0.1225 0.4970 0.1173 0.059 Uiso 1 1 calc R
C50 C 0.0185(11) 0.6183(8) 0.1033(3) 0.060(3) Uani 1 1 d .
H50 H 0.0528 0.6414 0.0813 0.072 Uiso 1 1 calc R
C51 C -0.0752(11) 0.6695(8) 0.1139(3) 0.061(3) Uani 1 1 d .
H51 H -0.1052 0.7277 0.0990 0.074 Uiso 1 1 calc R
C52 C -0.1245(10) 0.6359(8) 0.1460(3) 0.060(3) Uani 1 1 d .
H52 H -0.1890 0.6708 0.1527 0.072 Uiso 1 1 calc R
C53 C -0.0824(9) 0.5529(8) 0.1685(3) 0.051(2) Uani 1 1 d .
H53 H -0.1171 0.5296 0.1904 0.061 Uiso 1 1 calc R

loop_
_atom_site_aniso_label
_atom_site_aniso_U_11
_atom_site_aniso_U_22
_atom_site_aniso_U_33
_atom_site_aniso_U_23
_atom_site_aniso_U_13
_atom_site_aniso_U_12
W1 0.0358(2) 0.02572(19) 0.0325(2) 0.00043(12) 0.00738(14) -0.00063(12)
P1 0.0392(12) 0.0299(10) 0.0367(12) -0.0023(8) 0.0057(9) -0.0030(9)
N1 0.033(3) 0.037(4) 0.028(3) -0.007(3) 0.002(3) -0.008(3)
N2 0.033(4) 0.024(3) 0.048(4) -0.011(3) 0.006(3) 0.000(3)
N3 0.040(4) 0.040(4) 0.040(4) -0.008(3) 0.011(3) -0.008(3)
C1 0.059(6) 0.015(3) 0.052(6) -0.006(3) 0.009(4) -0.001(3)
C2 0.036(4) 0.021(4) 0.060(6) 0.009(4) 0.001(4) 0.005(3)
C3 0.047(5) 0.032(4) 0.033(4) 0.007(3) 0.003(4) -0.002(4)
C4 0.048(5) 0.020(3) 0.045(5) 0.000(3) 0.005(4) -0.002(3)
C5 0.053(6) 0.042(5) 0.044(5) 0.003(4) -0.004(4) -0.008(4)
C6 0.078(7) 0.036(5) 0.034(5) -0.004(4) -0.006(5) -0.008(5)
C7 0.072(7) 0.032(4) 0.037(5) -0.002(4) 0.002(4) -0.001(4)
C8 0.056(6) 0.026(4) 0.044(5) -0.001(3) 0.011(4) 0.004(4)
C9 0.041(5) 0.040(5) 0.047(5) -0.007(4) 0.000(4) -0.008(4)
C10 0.048(6) 0.069(7) 0.072(8) -0.006(6) 0.014(5) 0.011(5)
C11 0.082(8) 0.071(7) 0.055(7) -0.006(6) 0.023(6) -0.028(7)
C12 0.052(6) 0.048(5) 0.039(5) -0.007(4) 0.012(4) -0.007(4)
C13 0.067(7) 0.061(7) 0.066(7) -0.018(6) 0.023(6) -0.011(6)
C14 0.059(7) 0.056(6) 0.066(7) 0.008(5) 0.003(5) 0.005(5)
C15 0.032(4) 0.029(4) 0.044(5) -0.004(3) -0.003(3) -0.001(3)
C16 0.036(5) 0.035(4) 0.052(6) -0.002(4) -0.009(4) 0.006(4)
C17 0.038(5) 0.033(4) 0.065(7) 0.003(4) -0.003(4) -0.002(4)
C18 0.052(6) 0.033(4) 0.052(6) -0.011(4) -0.009(5) -0.004(4)
C19 0.051(6) 0.028(4) 0.054(6) -0.013(4) 0.003(4) 0.007(4)
C20 0.046(5) 0.030(4) 0.049(5) -0.009(4) -0.004(4) 0.011(4)
C21 0.041(5) 0.047(5) 0.049(6) 0.010(4) -0.001(4) -0.003(4)
C22 0.037(5) 0.053(6) 0.077(8) -0.002(5) 0.019(5) 0.005(4)
C23 0.067(7) 0.052(6) 0.048(6) -0.002(5) -0.008(5) 0.000(5)
C24 0.046(5) 0.048(5) 0.038(5) -0.011(4) 0.005(4) 0.014(4)
C25 0.043(6) 0.045(5) 0.094(9) -0.023(6) 0.013(5) -0.004(4)
C26 0.077(8) 0.046(5) 0.055(6) 0.001(5) 0.016(6) 0.015(5)
C27 0.056(6) 0.023(4) 0.034(4) 0.000(3) 0.012(4) -0.007(3)
C28 0.058(6) 0.039(5) 0.049(6) -0.004(4) 0.021(5) -0.011(4)
C29 0.074(7) 0.044(5) 0.053(6) 0.002(5) 0.021(5) -0.007(5)
C30 0.100(10) 0.057(7) 0.057(7) 0.010(6) 0.021(7) -0.001(7)
C31 0.078(8) 0.064(7) 0.036(5) 0.006(5) 0.013(5) -0.005(6)
C32 0.058(6) 0.040(5) 0.033(5) 0.000(4) 0.011(4) 0.002(4)
C33 0.067(7) 0.056(6) 0.052(6) -0.006(5) 0.028(5) -0.010(5)
C34 0.075(9) 0.081(9) 0.069(8) -0.025(7) 0.015(7) 0.008(7)
C35 0.083(9) 0.073(8) 0.071(8) -0.021(6) 0.035(7) -0.037(7)
C36 0.060(6) 0.039(5) 0.031(5) 0.000(3) -0.001(4) 0.002(4)
C37 0.072(8) 0.070(8) 0.061(8) -0.003(6) -0.001(6) -0.024(6)
C38 0.070(8) 0.050(6) 0.069(8) 0.003(5) 0.014(6) 0.000(5)
C39 0.036(4) 0.029(4) 0.038(5) 0.004(3) -0.003(3) -0.001(3)
C40 0.026(4) 0.036(4) 0.042(5) -0.002(4) 0.003(3) 0.001(3)
C41 0.034(4) 0.034(4) 0.052(5) 0.004(4) 0.001(4) 0.002(3)
C42 0.026(4) 0.055(6) 0.071(7) -0.012(5) 0.008(4) 0.004(4)
C43 0.033(5) 0.071(7) 0.056(6) -0.002(5) 0.006(4) -0.004(5)
C44 0.034(4) 0.060(6) 0.036(5) 0.008(4) 0.006(4) 0.001(4)
C45 0.034(4) 0.040(4) 0.038(5) -0.004(4) 0.008(3) -0.004(3)
C46 0.057(6) 0.027(4) 0.038(5) -0.002(3) 0.005(4) 0.002(4)
C47 0.036(5) 0.028(4) 0.069(6) -0.001(4) 0.004(4) -0.012(3)
C48 0.047(5) 0.024(4) 0.046(5) -0.007(3) 0.008(4) -0.003(3)
C49 0.069(7) 0.036(5) 0.045(5) 0.012(4) 0.022(5) -0.007(4)
C50 0.093(9) 0.035(5) 0.053(6) 0.008(4) 0.009(6) -0.015(5)
C51 0.097(9) 0.035(5) 0.050(6) 0.007(4) -0.011(6) -0.006(6)
C52 0.073(7) 0.038(5) 0.067(7) 0.001(5) -0.006(6) 0.022(5)
C53 0.064(6) 0.038(5) 0.051(6) 0.005(4) 0.008(5) 0.002(4)

loop_
_atom_type_symbol
_atom_type_description
_atom_type_scat_dispersion_real
_atom_type_scat_dispersion_imag
_atom_type_scat_source
C C 0.0033 0.0016 'International Tables Vol C Tables 4.2.6.8 and 6.1.1.4'
H H 0.0000 0.0000 'International Tables Vol C Tables 4.2.6.8 and 6.1.1.4'
N N 0.0061 0.0033 'International Tables Vol C Tables 4.2.6.8 and 6.1.1.4'
P P 0.1023 0.0942 'International Tables Vol C Tables 4.2.6.8 and 6.1.1.4'
W W -0.8490 6.8722 'International Tables Vol C Tables 4.2.6.8 and 6.1.1.4'

loop_
_geom_angle_atom_site_label_1
_geom_angle_atom_site_label_2
_geom_angle_atom_site_label_3
_geom_angle
N3 W1 C39 103.4(4)
N3 W1 N1 102.1(3)
C39 W1 N1 102.1(3)
N3 W1 N2 143.8(3)
C39 W1 N2 112.2(3)
N1 W1 N2 76.5(3)
N3 W1 P1 90.7(2)
C39 W1 P1 80.2(2)
N1 W1 P1 165.91(19)
N2 W1 P1 89.71(18)
C46 P1 C47 101.4(5)
C46 P1 C48 104.1(4)
C47 P1 C48 102.1(4)
C46 P1 W1 115.8(3)
C47 P1 W1 122.2(3)
C48 P1 W1 109.1(3)
C1 N1 C3 116.5(7)
C1 N1 W1 115.4(5)
C3 N1 W1 128.0(5)
C2 N2 C15 113.6(7)
C2 N2 W1 114.0(6)
C15 N2 W1 131.2(5)
C27 N3 W1 176.8(7)
C2 C1 N1 115.8(7)
C2 C1 H1 122.1
N1 C1 H1 122.1
C1 C2 N2 118.1(8)
C1 C2 H2 121.0
N2 C2 H2 121.0
C4 C3 C8 119.5(8)
C4 C3 N1 119.9(8)
C8 C3 N1 120.4(8)
C3 C4 C5 120.0(8)
C3 C4 C9 121.6(8)
C5 C4 C9 118.4(8)
C6 C5 C4 119.2(9)
C6 C5 H5 120.4
C4 C5 H5 120.4
C7 C6 C5 121.1(9)
C7 C6 H6 119.4
C5 C6 H6 119.4
C6 C7 C8 120.4(9)
C6 C7 H7 119.8
C8 C7 H7 119.8
C3 C8 C7 119.7(9)
C3 C8 C12 122.0(8)
C7 C8 C12 118.4(8)
C4 C9 C11 110.6(8)
C4 C9 C10 113.4(8)
C11 C9 C10 111.5(9)
C4 C9 H9 107.0
C11 C9 H9 107.0
C10 C9 H9 107.0
C9 C10 H10A 109.5
C9 C10 H10B 109.5
H10A C10 H10B 109.5
C9 C10 H10C 109.5
H10A C10 H10C 109.5
H10B C10 H10C 109.5
C9 C11 H11A 109.5
C9 C11 H11B 109.5
H11A C11 H11B 109.5
C9 C11 H11C 109.5
H11A C11 H11C 109.5
H11B C11 H11C 109.5
C8 C12 C14 111.0(8)
C8 C12 C13 110.8(8)
C14 C12 C13 109.1(9)
C8 C12 H12 108.6
C14 C12 H12 108.6
C13 C12 H12 108.6
C12 C13 H13A 109.5
C12 C13 H13B 109.5
H13A C13 H13B 109.5
C12 C13 H13C 109.5
H13A C13 H13C 109.5
H13B C13 H13C 109.5
C12 C14 H14A 109.5
C12 C14 H14B 109.5
H14A C14 H14B 109.5
C12 C14 H14C 109.5
H14A C14 H14C 109.5
H14B C14 H14C 109.5
C16 C15 C20 118.5(8)
C16 C15 N2 119.8(8)
C20 C15 N2 121.6(8)
C15 C16 C17 118.4(9)
C15 C16 C21 121.7(8)
C17 C16 C21 119.9(9)
C18 C17 C16 122.7(9)
C18 C17 H17 118.6
C16 C17 H17 118.6
C19 C18 C17 117.7(9)
C19 C18 H18 121.2
C17 C18 H18 121.2
C18 C19 C20 123.4(10)
C18 C19 H19 118.3
C20 C19 H19 118.3
C19 C20 C15 119.2(9)
C19 C20 C24 119.0(9)
C15 C20 C24 121.9(8)
C23 C21 C16 114.0(8)
C23 C21 C22 109.1(9)
C16 C21 C22 113.2(8)
C23 C21 H21 106.7
C16 C21 H21 106.7
C22 C21 H21 106.7
C21 C22 H22A 109.5
C21 C22 H22B 109.5
H22A C22 H22B 109.5
C21 C22 H22C 109.5
H22A C22 H22C 109.5
H22B C22 H22C 109.5
C21 C23 H23A 109.5
C21 C23 H23B 109.5
H23A C23 H23B 109.5
C21 C23 H23C 109.5
H23A C23 H23C 109.5
H23B C23 H23C 109.5
C25 C24 C26 108.6(9)
C25 C24 C20 111.1(8)
C26 C24 C20 115.1(9)
C25 C24 H24 107.2
C26 C24 H24 107.2
C20 C24 H24 107.2
C24 C25 H25A 109.5
C24 C25 H25B 109.5
H25A C25 H25B 109.5
C24 C25 H25C 109.5
H25A C25 H25C 109.5
H25B C25 H25C 109.5
C24 C26 H26A 109.5
C24 C26 H26B 109.5
H26A C26 H26B 109.5
C24 C26 H26C 109.5
H26A C26 H26C 109.5
H26B C26 H26C 109.5
N3 C27 C32 118.8(8)
N3 C27 C28 120.2(9)
C32 C27 C28 121.0(8)
C27 C28 C29 116.3(10)
C27 C28 C33 124.7(9)
C29 C28 C33 118.9(9)
C30 C29 C28 122.2(11)
C30 C29 H29 118.9
C28 C29 H29 118.9
C31 C30 C29 119.3(11)
C31 C30 H30 120.3
C29 C30 H30 120.3
C30 C31 C32 122.6(12)
C30 C31 H31 118.7
C32 C31 H31 118.7
C31 C32 C27 118.6(10)
C31 C32 C36 121.1(10)
C27 C32 C36 120.3(8)
C28 C33 C35 113.1(10)
C28 C33 C34 112.7(10)
C35 C33 C34 107.6(10)
C28 C33 H33 107.7
C35 C33 H33 107.7
C34 C33 H33 107.7
C33 C34 H34A 109.5
C33 C34 H34B 109.5
H34A C34 H34B 109.5
C33 C34 H34C 109.5
H34A C34 H34C 109.5
H34B C34 H34C 109.5
C33 C35 H35A 109.5
C33 C35 H35B 109.5
H35A C35 H35B 109.5
C33 C35 H35C 109.5
H35A C35 H35C 109.5
H35B C35 H35C 109.5
C32 C36 C38 110.0(8)
C32 C36 C37 111.7(9)
C38 C36 C37 110.8(9)
C32 C36 H36 108.1
C38 C36 H36 108.1
C37 C36 H36 108.1
C36 C37 H37A 109.5
C36 C37 H37B 109.5
H37A C37 H37B 109.5
C36 C37 H37C 109.5
H37A C37 H37C 109.5
H37B C37 H37C 109.5
C36 C38 H38A 109.5
C36 C38 H38B 109.5
H38A C38 H38B 109.5
C36 C38 H38C 109.5
H38A C38 H38C 109.5
H38B C38 H38C 109.5
C40 C39 W1 131.6(6)
C40 C39 H39 114.2
W1 C39 H39 114.2
C41 C40 C45 116.8(8)
C41 C40 C39 119.5(8)
C45 C40 C39 123.7(7)
C42 C41 C40 120.5(8)
C42 C41 H41 119.7
C40 C41 H41 119.7
C43 C42 C41 120.8(9)
C43 C42 H42 119.6
C41 C42 H42 119.6
C42 C43 C44 119.8(10)
C42 C43 H43 120.1
C44 C43 H43 120.1
C45 C44 C43 119.8(9)
C45 C44 H44 120.1
C43 C44 H44 120.1
C44 C45 C40 122.2(8)
C44 C45 H45 118.9
C40 C45 H45 118.9
P1 C46 H46A 109.5
P1 C46 H46B 109.5
H46A C46 H46B 109.5
P1 C46 H46C 109.5
H46A C46 H46C 109.5
H46B C46 H46C 109.5
P1 C47 H47A 109.5
P1 C47 H47B 109.5
H47A C47 H47B 109.5
P1 C47 H47C 109.5
H47A C47 H47C 109.5
H47B C47 H47C 109.5
C49 C48 C53 119.6(9)
C49 C48 P1 121.3(7)
C53 C48 P1 119.0(7)
C48 C49 C50 121.6(10)
C48 C49 H49 119.2
C50 C49 H49 119.2
C49 C50 C51 119.2(10)
C49 C50 H50 120.4
C51 C50 H50 120.4
C52 C51 C50 120.2(10)
C52 C51 H51 119.9
C50 C51 H51 119.9
C53 C52 C51 121.4(11)
C53 C52 H52 119.3
C51 C52 H52 119.3
C52 C53 C48 117.8(10)
C52 C53 H53 121.1
C48 C53 H53 121.1

loop_
_geom_bond_atom_site_label_1
_geom_bond_atom_site_label_2
_geom_bond_distance
W1 N3 1.784(8)
W1 C39 1.982(9)
W1 N1 2.081(7)
W1 N2 2.101(7)
W1 P1 2.531(2)
P1 C46 1.805(9)
P1 C47 1.816(9)
P1 C48 1.835(9)
N1 C1 1.394(11)
N1 C3 1.419(11)
N2 C2 1.381(10)
N2 C15 1.433(11)
N3 C27 1.384(11)
C1 C2 1.332(13)
C1 H1 0.9500
C2 H2 0.9500
C3 C4 1.389(12)
C3 C8 1.390(12)
C4 C5 1.399(12)
C4 C9 1.526(13)
C5 C6 1.385(14)
C5 H5 0.9500
C6 C7 1.350(15)
C6 H6 0.9500
C7 C8 1.396(13)
C7 H7 0.9500
C8 C12 1.527(13)
C9 C11 1.539(14)
C9 C10 1.537(14)
C9 H9 1.0000
C10 H10A 0.9800
C10 H10B 0.9800
C10 H10C 0.9800
C11 H11A 0.9800
C11 H11B 0.9800
C11 H11C 0.9800
C12 C14 1.520(14)
C12 C13 1.537(14)
C12 H12 1.0000
C13 H13A 0.9800
C13 H13B 0.9800
C13 H13C 0.9800
C14 H14A 0.9800
C14 H14B 0.9800
C14 H14C 0.9800
C15 C16 1.394(12)
C15 C20 1.432(13)
C16 C17 1.425(13)
C16 C21 1.521(14)
C17 C18 1.371(15)
C17 H17 0.9500
C18 C19 1.359(14)
C18 H18 0.9500
C19 C20 1.381(13)
C19 H19 0.9500
C20 C24 1.528(13)
C21 C23 1.491(14)
C21 C22 1.540(13)
C21 H21 1.0000
C22 H22A 0.9800
C22 H22B 0.9800
C22 H22C 0.9800
C23 H23A 0.9800
C23 H23B 0.9800
C23 H23C 0.9800
C24 C25 1.502(15)
C24 C26 1.511(13)
C24 H24 1.0000
C25 H25A 0.9800
C25 H25B 0.9800
C25 H25C 0.9800
C26 H26A 0.9800
C26 H26B 0.9800
C26 H26C 0.9800
C27 C32 1.418(14)
C27 C28 1.424(13)
C28 C29 1.435(14)
C28 C33 1.493(16)
C29 C30 1.382(18)
C29 H29 0.9500
C30 C31 1.369(17)
C30 H30 0.9500
C31 C32 1.386(13)
C31 H31 0.9500
C32 C36 1.490(14)
C33 C35 1.535(15)
C33 C34 1.548(16)
C33 H33 1.0000
C34 H34A 0.9800
C34 H34B 0.9800
C34 H34C 0.9800
C35 H35A 0.9800
C35 H35B 0.9800
C35 H35C 0.9800
C36 C38 1.532(14)
C36 C37 1.543(14)
C36 H36 1.0000
C37 H37A 0.9800
C37 H37B 0.9800
C37 H37C 0.9800
C38 H38A 0.9800
C38 H38B 0.9800
C38 H38C 0.9800
C39 C40 1.465(12)
C39 H39 0.9500
C40 C41 1.405(12)
C40 C45 1.410(12)
C41 C42 1.384(13)
C41 H41 0.9500
C42 C43 1.371(16)
C42 H42 0.9500
C43 C44 1.389(14)
C43 H43 0.9500
C44 C45 1.360(12)
C44 H44 0.9500
C45 H45 0.9500
C46 H46A 0.9800
C46 H46B 0.9800
C46 H46C 0.9800
C47 H47A 0.9800
C47 H47B 0.9800
C47 H47C 0.9800
C48 C49 1.361(12)
C48 C53 1.439(13)
C49 C50 1.373(14)
C49 H49 0.9500
C50 C51 1.392(17)
C50 H50 0.9500
C51 C52 1.380(16)
C51 H51 0.9500
C52 C53 1.375(14)
C52 H52 0.9500
C53 H53 0.9500

loop_
_geom_torsion_atom_site_label_1
_geom_torsion_atom_site_label_2
_geom_torsion_atom_site_label_3
_geom_torsion_atom_site_label_4
_geom_torsion
N3 W1 P1 C46 161.0(4)
C39 W1 P1 C46 57.5(4)
N1 W1 P1 C46 -43.1(9)
N2 W1 P1 C46 -55.2(4)
N3 W1 P1 C47 -74.7(5)
C39 W1 P1 C47 -178.2(5)
N1 W1 P1 C47 81.2(9)
N2 W1 P1 C47 69.1(4)
N3 W1 P1 C48 44.0(4)
C39 W1 P1 C48 -59.5(4)
N1 W1 P1 C48 -160.1(8)
N2 W1 P1 C48 -172.2(3)
N3 W1 N1 C1 145.9(6)
C39 W1 N1 C1 -107.2(6)
N2 W1 N1 C1 3.1(6)
P1 W1 N1 C1 -9.4(12)
N3 W1 N1 C3 -30.7(7)
C39 W1 N1 C3 76.1(7)
N2 W1 N1 C3 -173.6(7)
P1 W1 N1 C3 173.9(6)
N3 W1 N2 C2 -95.8(7)
C39 W1 N2 C2 94.1(6)
N1 W1 N2 C2 -3.6(6)
P1 W1 N2 C2 173.4(6)
N3 W1 N2 C15 71.1(9)
C39 W1 N2 C15 -99.0(7)
N1 W1 N2 C15 163.2(7)
P1 W1 N2 C15 -19.8(7)
C3 N1 C1 C2 175.0(8)
W1 N1 C1 C2 -2.0(10)
N1 C1 C2 N2 -1.2(12)
C15 N2 C2 C1 -165.4(8)
W1 N2 C2 C1 3.8(10)
C1 N1 C3 C4 91.9(10)
W1 N1 C3 C4 -91.5(9)
C1 N1 C3 C8 -84.2(10)
W1 N1 C3 C8 92.5(9)
C8 C3 C4 C5 0.9(12)
N1 C3 C4 C5 -175.1(8)
C8 C3 C4 C9 179.8(8)
N1 C3 C4 C9 3.8(12)
C3 C4 C5 C6 0.3(13)
C9 C4 C5 C6 -178.7(8)
C4 C5 C6 C7 -2.3(14)
C5 C6 C7 C8 3.0(14)
C4 C3 C8 C7 -0.3(12)
N1 C3 C8 C7 175.8(8)
C4 C3 C8 C12 179.8(8)
N1 C3 C8 C12 -4.1(12)
C6 C7 C8 C3 -1.7(13)
C6 C7 C8 C12 178.2(8)
C3 C4 C9 C11 -107.1(10)
C5 C4 C9 C11 71.9(11)
C3 C4 C9 C10 126.8(9)
C5 C4 C9 C10 -54.2(11)
C3 C8 C12 C14 103.7(10)
C7 C8 C12 C14 -76.2(11)
C3 C8 C12 C13 -135.0(9)
C7 C8 C12 C13 45.1(11)
C2 N2 C15 C16 96.3(10)
W1 N2 C15 C16 -70.6(10)
C2 N2 C15 C20 -80.4(10)
W1 N2 C15 C20 112.7(8)
C20 C15 C16 C17 -1.8(12)
N2 C15 C16 C17 -178.6(7)
C20 C15 C16 C21 177.4(8)
N2 C15 C16 C21 0.6(12)
C15 C16 C17 C18 -0.1(13)
C21 C16 C17 C18 -179.4(8)
C16 C17 C18 C19 0.1(13)
C17 C18 C19 C20 2.1(14)
C18 C19 C20 C15 -4.2(14)
C18 C19 C20 C24 174.2(8)
C16 C15 C20 C19 3.9(12)
N2 C15 C20 C19 -179.4(7)
C16 C15 C20 C24 -174.4(8)
N2 C15 C20 C24 2.3(12)
C15 C16 C21 C23 -75.4(11)
C17 C16 C21 C23 103.9(10)
C15 C16 C21 C22 159.2(8)
C17 C16 C21 C22 -21.5(12)
C19 C20 C24 C25 -78.5(10)
C15 C20 C24 C25 99.8(10)
C19 C20 C24 C26 45.5(12)
C15 C20 C24 C26 -136.2(9)
N3 C27 C28 C29 179.2(8)
C32 C27 C28 C29 -0.4(13)
N3 C27 C28 C33 0.7(14)
C32 C27 C28 C33 -178.9(9)
C27 C28 C29 C30 -0.1(15)
C33 C28 C29 C30 178.5(10)
C28 C29 C30 C31 -0.4(17)
C29 C30 C31 C32 1.5(18)
C30 C31 C32 C27 -2.0(16)
C30 C31 C32 C36 177.0(10)
N3 C27 C32 C31 -178.2(9)
C28 C27 C32 C31 1.4(13)
N3 C27 C32 C36 2.9(12)
C28 C27 C32 C36 -177.5(8)
C27 C28 C33 C35 -128.1(10)
C29 C28 C33 C35 53.4(13)
C27 C28 C33 C34 109.5(11)
C29 C28 C33 C34 -68.9(13)
C31 C32 C36 C38 -79.1(12)
C27 C32 C36 C38 99.8(10)
C31 C32 C36 C37 44.4(13)
C27 C32 C36 C37 -136.7(9)
N3 W1 C39 C40 174.6(8)
N1 W1 C39 C40 68.8(8)
N2 W1 C39 C40 -11.4(9)
P1 W1 C39 C40 -97.0(8)
W1 C39 C40 C41 155.2(7)
W1 C39 C40 C45 -23.3(13)
C45 C40 C41 C42 3.5(13)
C39 C40 C41 C42 -175.1(8)
C40 C41 C42 C43 -3.8(14)
C41 C42 C43 C44 1.2(15)
C42 C43 C44 C45 1.6(15)
C43 C44 C45 C40 -1.9(14)
C41 C40 C45 C44 -0.7(13)
C39 C40 C45 C44 177.9(8)
C46 P1 C48 C49 156.6(8)
C47 P1 C48 C49 51.3(9)
W1 P1 C48 C49 -79.3(8)
C46 P1 C48 C53 -26.4(8)
C47 P1 C48 C53 -131.7(8)
W1 P1 C48 C53 97.7(7)
C53 C48 C49 C50 4.7(15)
P1 C48 C49 C50 -178.4(8)
C48 C49 C50 C51 -3.0(16)
C49 C50 C51 C52 0.2(16)
C50 C51 C52 C53 0.9(17)
C51 C52 C53 C48 0.7(16)
C49 C48 C53 C52 -3.4(14)
P1 C48 C53 C52 179.5(8)
